data_4084233
loop_
_publ_author_name
'Bernhammer, Jan C.'
'Singh, Harvenjit'
'Huynh, Han Vinh'

_publ_section_title
;
 Amine-Functionalized Indazolin-3-ylidene Complexes of Palladium(II) by
 Postmodification of a Single Precursor
;
_journal_issue 16
_journal_name_full Organometallics
_journal_page_first 4295
_journal_paper_doi 10.1021/om5006275
_journal_volume 33
_journal_year 2014
_chemical_formula_sum 'C19 H30 Br2 N4 O2 Pd'
_chemical_formula_weight 612.69
_chemical_name_systematic
; 
 ? 
;
_space_group_crystal_system monoclinic
_space_group_IT_number 14
_space_group_name_Hall '-P 2yn'
_space_group_name_H-M_alt 'P 1 21/n 1'
_symmetry_space_group_name_Hall '-P 2yn'
_symmetry_space_group_name_H-M 'P 1 21/n 1'
_atom_sites_solution_hydrogens mixed
_audit_creation_method SHELXL-2013
_cell_angle_alpha 90
_cell_angle_beta 107.541(2)
_cell_angle_gamma 90
_cell_formula_units_Z 4
_cell_length_a 10.5073(12)
_cell_length_b 12.8755(14)
_cell_length_c 17.273(2)
_cell_measurement_reflns_used 9915
_cell_measurement_temperature 100(2)
_cell_measurement_theta_max 28.31
_cell_measurement_theta_min 2.47
_cell_volume 2228.1(4)
_computing_cell_refinement 'Bruker SAINT'
_computing_data_collection 'Bruker APEX2'
_computing_data_reduction 'Bruker SAINT'
_computing_molecular_graphics 'Bruker SHELXTL'
_computing_publication_material 'Bruker SHELXTL'
_computing_structure_refinement 'SHELXL-2013 (Sheldrick, 2013)'
_computing_structure_solution 'SHELXS-97 (Sheldrick 2008)'
_diffrn_ambient_temperature 100(2)
_diffrn_measured_fraction_theta_full 1.000
_diffrn_measured_fraction_theta_max 1.000
_diffrn_measurement_device_type 'Bruker APEX-II CCD'
_diffrn_measurement_method '\f and \w scans'
_diffrn_radiation_type MoK\a
_diffrn_radiation_wavelength 0.71073
_diffrn_reflns_av_R_equivalents 0.0373
_diffrn_reflns_av_unetI/netI 0.0249
_diffrn_reflns_Laue_measured_fraction_full 1.000
_diffrn_reflns_Laue_measured_fraction_max 1.000
_diffrn_reflns_limit_h_max 13
_diffrn_reflns_limit_h_min -13
_diffrn_reflns_limit_k_max 16
_diffrn_reflns_limit_k_min -16
_diffrn_reflns_limit_l_max 22
_diffrn_reflns_limit_l_min -22
_diffrn_reflns_number 28939
_diffrn_reflns_point_group_measured_fraction_full 1.000
_diffrn_reflns_point_group_measured_fraction_max 1.000
_diffrn_reflns_theta_full 25.242
_diffrn_reflns_theta_max 27.496
_diffrn_reflns_theta_min 2.008
_exptl_absorpt_coefficient_mu 4.441
_exptl_absorpt_correction_T_max 0.7457
_exptl_absorpt_correction_T_min 0.6299
_exptl_absorpt_correction_type multi-scan
_exptl_absorpt_process_details 'Sadabs, (Sheldrick 2012)'
_exptl_crystal_colour Yellow
_exptl_crystal_density_diffrn 1.826
_exptl_crystal_density_meas ?
_exptl_crystal_density_method 'Not Measured'
_exptl_crystal_description Block
_exptl_crystal_F_000 1216
_exptl_crystal_size_max 0.460
_exptl_crystal_size_mid 0.360
_exptl_crystal_size_min 0.200
_refine_diff_density_max 0.580
_refine_diff_density_min -0.422
_refine_diff_density_rms 0.084
_refine_ls_extinction_method none
_refine_ls_goodness_of_fit_ref 1.040
_refine_ls_hydrogen_treatment mixed
_refine_ls_matrix_type full
_refine_ls_number_parameters 258
_refine_ls_number_reflns 5114
_refine_ls_number_restraints 0
_refine_ls_restrained_S_all 1.040
_refine_ls_R_factor_all 0.0253
_refine_ls_R_factor_gt 0.0225
_refine_ls_shift/su_max 0.001
_refine_ls_shift/su_mean 0.000
_refine_ls_structure_factor_coef Fsqd
_refine_ls_weighting_details 'w=1/[\s^2^(Fo^2^)+(0.0258P)^2^+1.8149P] where P=(Fo^2^+2Fc^2^)/3'
_refine_ls_weighting_scheme calc
_refine_ls_wR_factor_gt 0.0545
_refine_ls_wR_factor_ref 0.0556
_reflns_Friedel_coverage 0.000
_reflns_number_gt 4696
_reflns_number_total 5114
_reflns_threshold_expression 'I > 2\s(I)'
_cod_data_source_file om5006275_si_002.cif
_cod_data_source_block E158
_cod_depositor_comments
;
The following automatic conversions were performed:

'_exptl_absorpt_correction_type' value 'Multi-scan' changed to
'multi-scan' according to
/usr/data/users/saulius/crontab/automatic-downloads/rss-feeds/ACS/lib/dictionaries/cif_core.dic
dictionary named 'cif_core.dic' version 2.4.2 from 2011-04-26.

Automatic conversion script
Id: cif_fix_values 2281 2013-09-26 08:29:07Z andrius 

 Adding full bibliography for 4084233--4084235.cif.

The following automatic conversions were performed:

'_exptl_crystal_density_meas' value 'Not Measured' was changed to '?'
- the value is perceived as not measured.

Automatic conversion script
Id: cif_fix_values 3008 2015-01-20 13:52:24Z robertas 
;
_cod_original_cell_volume 2228.2(5)
_cod_database_code 4084233
_shelx_space_group_comment
; 
The symmetry employed for this shelxl refinement is uniquely defined 
by the following loop, which should always be used as a source of 
symmetry information in preference to the above space-group names. 
They are only intended as comments. 
;
_shelx_estimated_absorpt_t_min 0.234
_shelx_estimated_absorpt_t_max 0.470
_shelxl_version_number 2013-4

loop_
_space_group_symop_operation_xyz
'x, y, z'
'-x+1/2, y+1/2, -z+1/2'
'-x, -y, -z'
'x-1/2, -y-1/2, z-1/2'

loop_
_atom_site_label
_atom_site_type_symbol
_atom_site_fract_x
_atom_site_fract_y
_atom_site_fract_z
_atom_site_U_iso_or_equiv
_atom_site_adp_type
_atom_site_occupancy
_atom_site_site_symmetry_order
_atom_site_calc_flag
_atom_site_refinement_flags_posn
_atom_site_refinement_flags_adp
Pd1 Pd 0.19714(2) 0.18473(2) 0.94647(2) 0.00991(5) Uani 1 1 d . .
Br1 Br 0.06221(2) 0.16146(2) 1.03654(2) 0.02110(6) Uani 1 1 d . .
Br2 Br 0.32876(2) 0.21524(2) 0.85517(2) 0.01998(6) Uani 1 1 d . .
O1 O -0.28268(17) 0.73721(13) 0.69234(11) 0.0292(4) Uani 1 1 d . .
O2 O 0.30289(16) -0.17264(12) 0.89338(10) 0.0216(3) Uani 1 1 d . .
N1 N 0.14556(18) 0.41048(14) 0.94477(11) 0.0159(4) Uani 1 1 d . .
N2 N 0.2012(2) 0.50502(14) 0.97579(13) 0.0243(4) Uani 1 1 d . .
N3 N 0.19001(18) 0.02051(13) 0.92584(10) 0.0117(3) Uani 1 1 d . .
N4 N -0.14851(18) 0.54577(15) 0.74803(12) 0.0193(4) Uani 1 1 d . .
H4N H 0.128(3) 0.002(2) 0.9417(16) 0.023(7) Uiso 1 1 d . .
C1 C 0.2249(2) 0.33137(16) 0.97727(13) 0.0135(4) Uani 1 1 d . .
C2 C 0.3391(2) 0.37590(16) 1.03425(13) 0.0139(4) Uani 1 1 d . .
C3 C 0.4565(2) 0.33279(17) 1.08592(13) 0.0168(4) Uani 1 1 d . .
H3 H 0.4694 0.2597 1.0892 0.020 Uiso 1 1 calc R U
C4 C 0.5524(2) 0.39908(18) 1.13169(14) 0.0201(5) Uani 1 1 d . .
H4 H 0.6323 0.3714 1.1676 0.024 Uiso 1 1 calc R U
C5 C 0.5337(2) 0.50754(19) 1.12604(14) 0.0233(5) Uani 1 1 d . .
H5 H 0.6026 0.5513 1.1578 0.028 Uiso 1 1 calc R U
C6 C 0.4202(2) 0.55225(17) 1.07659(14) 0.0217(5) Uani 1 1 d . .
H6 H 0.4087 0.6255 1.0733 0.026 Uiso 1 1 calc R U
C7 C 0.3213(2) 0.48434(16) 1.03086(13) 0.0177(4) Uani 1 1 d . .
C8 C 0.1405(3) 0.60520(18) 0.95161(16) 0.0271(5) Uani 1 1 d . .
H8A H 0.1322 0.6421 0.9995 0.041 Uiso 1 1 calc R U
H8B H 0.0518 0.5957 0.9125 0.041 Uiso 1 1 calc R U
H8C H 0.1964 0.6457 0.9264 0.041 Uiso 1 1 calc R U
C9 C 0.0192(2) 0.40615(18) 0.87896(14) 0.0199(5) Uani 1 1 d . .
H9A H -0.0417 0.4603 0.8880 0.024 Uiso 1 1 calc R U
H9B H -0.0233 0.3377 0.8799 0.024 Uiso 1 1 calc R U
C10 C 0.0391(2) 0.4225(2) 0.79606(14) 0.0252(5) Uani 1 1 d . .
H10A H 0.0789 0.3594 0.7802 0.030 Uiso 1 1 calc R U
H10B H 0.1013 0.4812 0.7988 0.030 Uiso 1 1 calc R U
C11 C -0.0946(3) 0.44568(19) 0.73282(15) 0.0277(5) Uani 1 1 d . .
H11A H -0.0827 0.4463 0.6781 0.033 Uiso 1 1 calc R U
H11B H -0.1590 0.3900 0.7340 0.033 Uiso 1 1 calc R U
C12 C -0.0852(2) 0.63129(19) 0.71824(14) 0.0213(5) Uani 1 1 d . .
H12A H -0.0983 0.6220 0.6595 0.026 Uiso 1 1 calc R U
H12B H 0.0120 0.6307 0.7465 0.026 Uiso 1 1 calc R U
C13 C -0.1427(2) 0.73380(19) 0.73218(15) 0.0240(5) Uani 1 1 d . .
H13A H -0.1257 0.7447 0.7912 0.029 Uiso 1 1 calc R U
H13B H -0.0983 0.7905 0.7114 0.029 Uiso 1 1 calc R U
C14 C -0.3458(3) 0.6556(2) 0.72341(19) 0.0340(6) Uani 1 1 d . .
H14A H -0.4434 0.6582 0.6968 0.041 Uiso 1 1 calc R U
H14B H -0.3291 0.6655 0.7825 0.041 Uiso 1 1 calc R U
C15 C -0.2925(2) 0.5510(2) 0.70806(18) 0.0319(6) Uani 1 1 d . .
H15A H -0.3378 0.4953 0.7292 0.038 Uiso 1 1 calc R U
H15B H -0.3112 0.5403 0.6489 0.038 Uiso 1 1 calc R U
C16 C 0.3172(2) -0.02162(16) 0.97906(13) 0.0175(4) Uani 1 1 d . .
H16A H 0.3283 -0.0003 1.0358 0.021 Uiso 1 1 calc R U
H16B H 0.3922 0.0082 0.9628 0.021 Uiso 1 1 calc R U
C17 C 0.3224(2) -0.13878(17) 0.97481(14) 0.0215(5) Uani 1 1 d . .
H17A H 0.4101 -0.1636 1.0098 0.026 Uiso 1 1 calc R U
H17B H 0.2524 -0.1691 0.9955 0.026 Uiso 1 1 calc R U
C18 C 0.1768(2) -0.13800(17) 0.84218(13) 0.0168(4) Uani 1 1 d . .
H18A H 0.1048 -0.1686 0.8609 0.020 Uiso 1 1 calc R U
H18B H 0.1646 -0.1622 0.7860 0.020 Uiso 1 1 calc R U
C19 C 0.1663(2) -0.02067(16) 0.84267(12) 0.0154(4) Uani 1 1 d . .
H19A H 0.2325 0.0097 0.8188 0.018 Uiso 1 1 calc R U
H19B H 0.0763 0.0005 0.8086 0.018 Uiso 1 1 calc R U

loop_
_atom_site_aniso_label
_atom_site_aniso_U_11
_atom_site_aniso_U_22
_atom_site_aniso_U_33
_atom_site_aniso_U_23
_atom_site_aniso_U_13
_atom_site_aniso_U_12
Pd1 0.01163(8) 0.00692(8) 0.01112(8) -0.00014(5) 0.00334(6) 0.00004(5)
Br1 0.02920(13) 0.01364(11) 0.02731(13) -0.00141(9) 0.01882(10) -0.00099(9)
Br2 0.02546(12) 0.01607(11) 0.02320(12) 0.00032(8) 0.01455(10) -0.00220(8)
O1 0.0235(9) 0.0208(9) 0.0361(10) 0.0040(8) -0.0017(8) 0.0011(7)
O2 0.0225(8) 0.0147(8) 0.0249(9) -0.0038(6) 0.0033(7) 0.0070(6)
N1 0.0168(9) 0.0090(8) 0.0197(9) 0.0001(7) 0.0024(7) 0.0003(7)
N2 0.0264(10) 0.0075(8) 0.0325(11) -0.0007(8) -0.0009(9) 0.0022(7)
N3 0.0133(9) 0.0088(8) 0.0132(8) -0.0012(6) 0.0046(7) 0.0000(6)
N4 0.0156(9) 0.0169(9) 0.0224(10) 0.0045(8) 0.0014(8) -0.0003(7)
C1 0.0170(10) 0.0113(9) 0.0132(10) 0.0017(8) 0.0062(8) 0.0004(8)
C2 0.0177(10) 0.0104(9) 0.0144(10) -0.0005(8) 0.0061(8) -0.0010(8)
C3 0.0196(11) 0.0162(10) 0.0145(10) 0.0002(8) 0.0049(9) 0.0018(8)
C4 0.0190(11) 0.0216(11) 0.0182(11) -0.0005(9) 0.0034(9) -0.0010(9)
C5 0.0263(12) 0.0234(12) 0.0193(11) -0.0065(9) 0.0058(9) -0.0102(10)
C6 0.0296(12) 0.0121(10) 0.0216(11) -0.0029(9) 0.0051(10) -0.0034(9)
C7 0.0224(11) 0.0117(10) 0.0182(10) 0.0011(8) 0.0047(9) 0.0000(8)
C8 0.0337(14) 0.0099(11) 0.0352(14) 0.0029(10) 0.0067(11) 0.0063(9)
C9 0.0174(11) 0.0149(10) 0.0228(11) 0.0013(9) -0.0008(9) 0.0030(8)
C10 0.0244(12) 0.0260(13) 0.0227(12) 0.0025(10) 0.0033(10) 0.0095(10)
C11 0.0319(14) 0.0216(12) 0.0235(12) 0.0015(10) -0.0008(10) 0.0037(10)
C12 0.0179(11) 0.0250(12) 0.0206(11) 0.0044(9) 0.0052(9) -0.0014(9)
C13 0.0217(12) 0.0215(12) 0.0237(12) 0.0023(9) -0.0008(9) -0.0037(9)
C14 0.0185(12) 0.0307(14) 0.0508(18) 0.0087(13) 0.0073(12) 0.0027(10)
C15 0.0170(12) 0.0251(13) 0.0446(16) 0.0088(11) -0.0041(11) -0.0048(10)
C16 0.0180(11) 0.0138(10) 0.0159(10) -0.0006(8) -0.0022(8) 0.0018(8)
C17 0.0252(12) 0.0148(11) 0.0197(11) 0.0006(9) -0.0007(9) 0.0054(9)
C18 0.0187(11) 0.0145(10) 0.0159(10) -0.0052(8) 0.0034(8) 0.0011(8)
C19 0.0169(10) 0.0145(10) 0.0126(10) -0.0022(8) 0.0011(8) 0.0019(8)

loop_
_atom_type_symbol
_atom_type_description
_atom_type_scat_dispersion_real
_atom_type_scat_dispersion_imag
_atom_type_scat_source
C C 0.0033 0.0016 'International Tables Vol C Tables 4.2.6.8 and 6.1.1.4'
H H 0.0000 0.0000 'International Tables Vol C Tables 4.2.6.8 and 6.1.1.4'
N N 0.0061 0.0033 'International Tables Vol C Tables 4.2.6.8 and 6.1.1.4'
O O 0.0106 0.0060 'International Tables Vol C Tables 4.2.6.8 and 6.1.1.4'
Br Br -0.2901 2.4595 'International Tables Vol C Tables 4.2.6.8 and 6.1.1.4'
Pd Pd -0.9988 1.0072 'International Tables Vol C Tables 4.2.6.8 and 6.1.1.4'

loop_
_geom_angle_atom_site_label_1
_geom_angle_atom_site_label_2
_geom_angle_atom_site_label_3
_geom_angle
C1 Pd1 N3 172.45(8)
C1 Pd1 Br1 90.74(6)
N3 Pd1 Br1 89.25(5)
C1 Pd1 Br2 87.31(6)
N3 Pd1 Br2 92.86(5)
Br1 Pd1 Br2 177.649(10)
C13 O1 C14 108.91(18)
C18 O2 C17 110.30(17)
C1 N1 N2 111.86(17)
C1 N1 C9 127.21(18)
N2 N1 C9 120.73(17)
C7 N2 N1 107.04(17)
C7 N2 C8 127.9(2)
N1 N2 C8 125.09(19)
C16 N3 C19 109.16(16)
C16 N3 Pd1 106.21(12)
C19 N3 Pd1 120.15(13)
C16 N3 H4N 110.2(19)
C19 N3 H4N 107.8(19)
Pd1 N3 H4N 103(2)
C12 N4 C15 108.39(18)
C12 N4 C11 111.05(19)
C15 N4 C11 110.93(19)
N1 C1 C2 105.91(18)
N1 C1 Pd1 126.94(16)
C2 C1 Pd1 126.97(15)
C3 C2 C7 120.0(2)
C3 C2 C1 132.7(2)
C7 C2 C1 107.28(18)
C4 C3 C2 118.2(2)
C4 C3 H3 120.9
C2 C3 H3 120.9
C3 C4 C5 120.9(2)
C3 C4 H4 119.6
C5 C4 H4 119.6
C6 C5 C4 122.5(2)
C6 C5 H5 118.8
C4 C5 H5 118.8
C5 C6 C7 116.6(2)
C5 C6 H6 121.7
C7 C6 H6 121.7
N2 C7 C6 130.2(2)
N2 C7 C2 107.89(19)
C6 C7 C2 121.8(2)
N2 C8 H8A 109.5
N2 C8 H8B 109.5
H8A C8 H8B 109.5
N2 C8 H8C 109.5
H8A C8 H8C 109.5
H8B C8 H8C 109.5
N1 C9 C10 112.04(19)
N1 C9 H9A 109.2
C10 C9 H9A 109.2
N1 C9 H9B 109.2
C10 C9 H9B 109.2
H9A C9 H9B 107.9
C9 C10 C11 110.0(2)
C9 C10 H10A 109.7
C11 C10 H10A 109.7
C9 C10 H10B 109.7
C11 C10 H10B 109.7
H10A C10 H10B 108.2
N4 C11 C10 111.5(2)
N4 C11 H11A 109.3
C10 C11 H11A 109.3
N4 C11 H11B 109.3
C10 C11 H11B 109.3
H11A C11 H11B 108.0
N4 C12 C13 111.01(19)
N4 C12 H12A 109.4
C13 C12 H12A 109.4
N4 C12 H12B 109.4
C13 C12 H12B 109.4
H12A C12 H12B 108.0
O1 C13 C12 110.90(19)
O1 C13 H13A 109.5
C12 C13 H13A 109.5
O1 C13 H13B 109.5
C12 C13 H13B 109.5
H13A C13 H13B 108.0
O1 C14 C15 110.5(2)
O1 C14 H14A 109.6
C15 C14 H14A 109.6
O1 C14 H14B 109.6
C15 C14 H14B 109.6
H14A C14 H14B 108.1
N4 C15 C14 110.1(2)
N4 C15 H15A 109.6
C14 C15 H15A 109.6
N4 C15 H15B 109.6
C14 C15 H15B 109.6
H15A C15 H15B 108.2
N3 C16 C17 112.04(18)
N3 C16 H16A 109.2
C17 C16 H16A 109.2
N3 C16 H16B 109.2
C17 C16 H16B 109.2
H16A C16 H16B 107.9
O2 C17 C16 110.86(18)
O2 C17 H17A 109.5
C16 C17 H17A 109.5
O2 C17 H17B 109.5
C16 C17 H17B 109.5
H17A C17 H17B 108.1
O2 C18 C19 111.36(17)
O2 C18 H18A 109.4
C19 C18 H18A 109.4
O2 C18 H18B 109.4
C19 C18 H18B 109.4
H18A C18 H18B 108.0
N3 C19 C18 111.80(17)
N3 C19 H19A 109.3
C18 C19 H19A 109.3
N3 C19 H19B 109.3
C18 C19 H19B 109.3
H19A C19 H19B 107.9

loop_
_geom_bond_atom_site_label_1
_geom_bond_atom_site_label_2
_geom_bond_distance
Pd1 C1 1.959(2)
Pd1 N3 2.1419(17)
Pd1 Br1 2.4186(3)
Pd1 Br2 2.4226(3)
O1 C13 1.424(3)
O1 C14 1.430(3)
O2 C18 1.425(3)
O2 C17 1.427(3)
N1 C1 1.329(3)
N1 N2 1.386(3)
N1 C9 1.465(3)
N2 C7 1.359(3)
N2 C8 1.444(3)
N3 C16 1.478(3)
N3 C19 1.480(3)
N3 H4N 0.81(3)
N4 C12 1.458(3)
N4 C15 1.463(3)
N4 C11 1.463(3)
C1 C2 1.423(3)
C2 C3 1.401(3)
C2 C7 1.408(3)
C3 C4 1.374(3)
C3 H3 0.9500
C4 C5 1.410(3)
C4 H4 0.9500
C5 C6 1.368(3)
C5 H5 0.9500
C6 C7 1.404(3)
C6 H6 0.9500
C8 H8A 0.9800
C8 H8B 0.9800
C8 H8C 0.9800
C9 C10 1.523(3)
C9 H9A 0.9900
C9 H9B 0.9900
C10 C11 1.527(3)
C10 H10A 0.9900
C10 H10B 0.9900
C11 H11A 0.9900
C11 H11B 0.9900
C12 C13 1.501(3)
C12 H12A 0.9900
C12 H12B 0.9900
C13 H13A 0.9900
C13 H13B 0.9900
C14 C15 1.512(4)
C14 H14A 0.9900
C14 H14B 0.9900
C15 H15A 0.9900
C15 H15B 0.9900
C16 C17 1.512(3)
C16 H16A 0.9900
C16 H16B 0.9900
C17 H17A 0.9900
C17 H17B 0.9900
C18 C19 1.515(3)
C18 H18A 0.9900
C18 H18B 0.9900
C19 H19A 0.9900
C19 H19B 0.9900
